data_4347061
loop_
_publ_author_name
'Bia\/lek, Micha\/l J'
'Latos-Gra\.zy\'nski, Lechos\/law'

_publ_section_title
;
 Palladium(II), Ruthenium(II), and Ruthenium(III) Complexes of
 23-Thiaazuliporphyrin: The Case of Coordination-Induced Contraction.
;
_journal_issue 4
_journal_name_full 'Inorganic chemistry'
_journal_page_first 1758
_journal_page_last 1769
_journal_paper_doi 10.1021/acs.inorgchem.5b02684
_journal_volume 55
_journal_year 2016
_chemical_formula_sum 'C52 H35 Cl3 N2 O0.9 Pd2 S'
_chemical_formula_weight 1053.43
_space_group_crystal_system monoclinic
_space_group_IT_number 14
_space_group_name_Hall '-P 2yn'
_space_group_name_H-M_alt 'P 1 21/n 1'
_atom_sites_solution_hydrogens geom
_audit_creation_method SHELXL-2013
_cell_angle_alpha 90
_cell_angle_beta 102.23(3)
_cell_angle_gamma 90
_cell_formula_units_Z 4
_cell_length_a 13.086(3)
_cell_length_b 28.335(6)
_cell_length_c 16.858(4)
_cell_measurement_reflns_used 4463
_cell_measurement_temperature 79.9(4)
_cell_measurement_theta_max 28.93
_cell_measurement_theta_min 2.68
_cell_volume 6109(2)
_computing_structure_refinement 'SHELXL-2013 (Sheldrick, 2013)'
_diffrn_ambient_temperature 79.9(4)
_diffrn_detector_area_resol_mean 10.34
_diffrn_measured_fraction_theta_full 0.980
_diffrn_measured_fraction_theta_max 0.980
_diffrn_measurement_device_type 'Xcalibur, Ruby'
_diffrn_measurement_method '\w scans'
_diffrn_radiation_type MoK\a
_diffrn_radiation_wavelength 0.71073
_diffrn_reflns_av_R_equivalents 0.0887
_diffrn_reflns_av_unetI/netI 0.1736
_diffrn_reflns_Laue_measured_fraction_full 0.980
_diffrn_reflns_Laue_measured_fraction_max 0.980
_diffrn_reflns_limit_h_max 15
_diffrn_reflns_limit_h_min -11
_diffrn_reflns_limit_k_max 34
_diffrn_reflns_limit_k_min -18
_diffrn_reflns_limit_l_max 19
_diffrn_reflns_limit_l_min -20
_diffrn_reflns_number 22967
_diffrn_reflns_point_group_measured_fraction_full 0.980
_diffrn_reflns_point_group_measured_fraction_max 0.980
_diffrn_reflns_theta_full 25.500
_diffrn_reflns_theta_max 25.500
_diffrn_reflns_theta_min 2.681
_diffrn_source 'fine-focus sealed X-ray tube'
_exptl_absorpt_coefficient_mu 0.784
_exptl_absorpt_correction_T_max 0.938
_exptl_absorpt_correction_T_min 0.876
_exptl_absorpt_correction_type analytical
_exptl_absorpt_process_details
;
CrysAlisPro 1.171.38.34a (Rigaku Oxford Diffraction, 2015)
Analytical numeric absorption correction using a multifaceted crystal
			model based on expressions derived by R.C. Clark & J.S. Reid.
(Clark, R. C. & Reid, J. S. (1995). Acta Cryst. A51, 887-897)
Empirical absorption correction using spherical harmonics,
 implemented in SCALE3 ABSPACK scaling algorithm.
;
_exptl_crystal_colour green
_exptl_crystal_density_diffrn 1.145
_exptl_crystal_description paralleleppiped
_exptl_crystal_F_000 2109
_exptl_crystal_size_max 0.450
_exptl_crystal_size_mid 0.120
_exptl_crystal_size_min 0.100
_platon_squeeze_details
;
;
_refine_diff_density_max 1.070
_refine_diff_density_min -0.821
_refine_diff_density_rms 0.144
_refine_ls_extinction_method none
_refine_ls_goodness_of_fit_ref 0.943
_refine_ls_hydrogen_treatment constr
_refine_ls_matrix_type full
_refine_ls_number_parameters 552
_refine_ls_number_reflns 11156
_refine_ls_number_restraints 12
_refine_ls_restrained_S_all 0.944
_refine_ls_R_factor_all 0.1356
_refine_ls_R_factor_gt 0.0868
_refine_ls_shift/su_max 0.016
_refine_ls_shift/su_mean 0.001
_refine_ls_structure_factor_coef Fsqd
_refine_ls_weighting_details
;
 w=1/[\s^2^(Fo^2^)+(0.1076P)^2^+4.8230P]
 where P=(Fo^2^+2Fc^2^)/3
;
_refine_ls_weighting_scheme calc
_refine_ls_wR_factor_gt 0.2121
_refine_ls_wR_factor_ref 0.2408
_reflns_Friedel_coverage 0.000
_reflns_number_gt 6001
_reflns_number_total 11156
_reflns_threshold_expression 'I > 2\s(I)'
_cod_data_source_file ic5b02684_si_002.cif
_cod_data_source_block PdSAz
_cod_original_sg_symbol_H-M 'P 21/n'
_cod_original_formula_sum 'C52 H35 Cl3 N2 O0.90 Pd2 S'
_cod_database_code 4347061
_shelx_space_group_comment
;
The symmetry employed for this shelxl refinement is uniquely defined
by the following loop, which should always be used as a source of
symmetry information in preference to the above space-group names.
They are only intended as comments.
;
_shelx_estimated_absorpt_t_min 0.719
_shelx_estimated_absorpt_t_max 0.926
_shelxl_version_number 2013-2

loop_
_space_group_symop_operation_xyz
'x, y, z'
'-x+1/2, y+1/2, -z+1/2'
'-x, -y, -z'
'x-1/2, -y-1/2, z-1/2'

loop_
_atom_site_label
_atom_site_type_symbol
_atom_site_fract_x
_atom_site_fract_y
_atom_site_fract_z
_atom_site_U_iso_or_equiv
_atom_site_adp_type
_atom_site_occupancy
_atom_site_site_symmetry_order
_atom_site_calc_flag
_atom_site_refinement_flags_posn
_atom_site_refinement_flags_adp
_atom_site_refinement_flags_occupancy
_atom_site_disorder_assembly
_atom_site_disorder_group
Pd1 Pd 0.79788(4) 0.00088(2) 0.52560(4) 0.0275(2) Uani 1 1 d . . . . .
S23 S 0.62382(14) -0.00634(8) 0.48449(13) 0.0289(5) Uani 1 1 d . . . . .
N22 N 0.7836(5) 0.0684(2) 0.4816(4) 0.0260(16) Uani 1 1 d . . . . .
N24 N 0.8007(5) -0.0683(2) 0.5598(5) 0.0320(17) Uani 1 1 d . . . . .
C1 C 1.0083(6) -0.0200(3) 0.6366(5) 0.0236(17) Uani 1 1 d . . . . .
C2 C 1.1097(5) 0.0020(3) 0.6672(5) 0.0264(19) Uani 1 1 d . . . . .
C3 C 1.1012(5) 0.0491(3) 0.6379(5) 0.0267(19) Uani 1 1 d . . . . .
C2A C 1.1991(5) -0.0202(3) 0.7112(5) 0.034(2) Uani 1 1 d . . . . .
H2A H 1.1943 -0.0535 0.7151 0.040 Uiso 1 1 calc R U . . .
C2B C 1.2943(6) -0.0008(3) 0.7501(5) 0.0274(19) Uani 1 1 d . . . . .
H2B H 1.3418 -0.0222 0.7821 0.033 Uiso 1 1 calc R U . . .
C2C C 1.3292(6) 0.0447(3) 0.7488(5) 0.031(2) Uani 1 1 d . . . . .
H2C H 1.3927 0.0523 0.7855 0.038 Uiso 1 1 calc R U . . .
C4 C 0.9968(6) 0.0556(3) 0.5900(5) 0.032(2) Uani 1 1 d . . . . .
C3A C 1.1844(6) 0.0833(4) 0.6497(6) 0.043(2) Uani 1 1 d . . . . .
H3A H 1.1703 0.1115 0.6187 0.052 Uiso 1 1 calc R U . . .
C3B C 1.2814(6) 0.0805(3) 0.6998(5) 0.031(2) Uani 1 1 d . . . . .
H3B H 1.3228 0.1081 0.7009 0.038 Uiso 1 1 calc R U . . .
C5 C 0.9508(6) 0.0991(3) 0.5585(5) 0.0286(19) Uani 1 1 d . . . . .
C5A C 1.0036(4) 0.14514(17) 0.5832(4) 0.034(2) Uani 1 1 d G . . . .
C5B C 1.0089(5) 0.1616(2) 0.6616(3) 0.055(3) Uani 1 1 d G . . . .
H5B H 0.9805 0.1433 0.6989 0.067 Uiso 1 1 calc R U . . .
C5C C 1.0557(6) 0.2048(2) 0.6854(4) 0.074(4) Uani 1 1 d G . . . .
H5C H 1.0593 0.2161 0.7390 0.088 Uiso 1 1 calc R U . . .
C5D C 1.0972(5) 0.23159(18) 0.6307(5) 0.064(4) Uani 1 1 d G . . . .
H5D H 1.1292 0.2611 0.6470 0.077 Uiso 1 1 calc R U . . .
C5E C 1.0920(4) 0.2151(2) 0.5523(5) 0.060(3) Uani 1 1 d G . . . .
H5E H 1.1204 0.2334 0.5150 0.072 Uiso 1 1 calc R U . . .
C5F C 1.0452(5) 0.1719(2) 0.5285(3) 0.053(3) Uani 1 1 d G . . . .
H5F H 1.0416 0.1607 0.4749 0.063 Uiso 1 1 calc R U . . .
C6 C 0.8512(6) 0.1041(3) 0.5089(5) 0.0246(18) Uani 1 1 d . . . . .
C7 C 0.8054(6) 0.1483(3) 0.4799(5) 0.033(2) Uani 1 1 d . . . . .
H7 H 0.8347 0.1788 0.4929 0.039 Uiso 1 1 calc R U . . .
C8 C 0.7129(6) 0.1385(3) 0.4307(5) 0.035(2) Uani 1 1 d . . . . .
H8 H 0.6660 0.1609 0.4009 0.043 Uiso 1 1 calc R U . . .
C9 C 0.6970(6) 0.0883(3) 0.4306(5) 0.035(2) Uani 1 1 d . . . . .
C10 C 0.6040(6) 0.0673(3) 0.3815(5) 0.0297(19) Uani 1 1 d . . . . .
C10A C 0.5416(6) 0.0951(3) 0.3129(6) 0.033(2) Uani 1 1 d . . . . .
C10B C 0.5930(6) 0.1181(3) 0.2574(5) 0.031(2) Uani 1 1 d . . . . .
H10D H 0.6667 0.1153 0.2643 0.037 Uiso 1 1 calc R U . . .
C10C C 0.5389(6) 0.1437(3) 0.1951(5) 0.035(2) Uani 1 1 d . . . . .
H10G H 0.5743 0.1585 0.1580 0.042 Uiso 1 1 calc R U . . .
C10D C 0.4273(7) 0.1487(4) 0.1848(6) 0.047(2) Uani 1 1 d . U . . .
C10E C 0.3803(7) 0.1265(4) 0.2359(7) 0.052(3) Uani 1 1 d . . . . .
H10E H 0.3064 0.1283 0.2282 0.062 Uiso 1 1 calc R U . . .
C10F C 0.4370(7) 0.0999(4) 0.3022(6) 0.048(3) Uani 1 1 d . . . . .
H10F H 0.4011 0.0855 0.3392 0.058 Uiso 1 1 calc R U . . .
C10G C 0.3724(8) 0.1783(5) 0.1153(8) 0.077(4) Uani 1 1 d . . . . .
H10A H 0.4067 0.1746 0.0694 0.115 Uiso 1 1 calc R U . . .
H10B H 0.3751 0.2115 0.1319 0.115 Uiso 1 1 calc R U . . .
H10C H 0.2993 0.1682 0.0992 0.115 Uiso 1 1 calc R U . . .
C11 C 0.5706(6) 0.0234(3) 0.3947(5) 0.033(2) Uani 1 1 d . . . . .
C12 C 0.5009(6) -0.0081(4) 0.3461(5) 0.038(2) Uani 1 1 d . . . . .
H12 H 0.4530 0.0021 0.2987 0.046 Uiso 1 1 calc R U . . .
C13 C 0.5063(6) -0.0541(4) 0.3708(6) 0.036(2) Uani 1 1 d . . . . .
H13 H 0.4647 -0.0785 0.3417 0.044 Uiso 1 1 calc R U . . .
C14 C 0.5819(6) -0.0619(3) 0.4458(6) 0.036(2) Uani 1 1 d . . . . .
C15 C 0.6290(6) -0.1013(3) 0.4822(6) 0.032(2) Uani 1 1 d . . . . .
C15A C 0.574(2) -0.1454(12) 0.4476(19) 0.044(10) Uiso 0.53(2) 1 d . . P A 1
C15B C 0.4711(16) -0.1512(8) 0.4405(14) 0.030(6) Uiso 0.53(2) 1 d . . P A 1
H15B H 0.4297 -0.1265 0.4553 0.036 Uiso 0.53(2) 1 calc R U P A 1
C15C C 0.4246(16) -0.1943(7) 0.4108(15) 0.037(5) Uiso 0.53(2) 1 d . . P A 1
H15C H 0.3516 -0.1973 0.4082 0.044 Uiso 0.53(2) 1 calc R U P A 1
C15D C 0.4733(16) -0.2318(8) 0.3858(16) 0.046(6) Uiso 0.53(2) 1 d . . P A 1
C15E C 0.5827(11) -0.2228(6) 0.3887(11) 0.022(4) Uiso 0.53(2) 1 d . . P A 1
H15E H 0.6237 -0.2468 0.3713 0.027 Uiso 0.53(2) 1 calc R U P A 1
C15F C 0.6277(12) -0.1821(6) 0.4149(12) 0.023(4) Uiso 0.53(2) 1 d . . P A 1
H15F H 0.6986 -0.1772 0.4117 0.028 Uiso 0.53(2) 1 calc R U P A 1
C15G C 0.4179(19) -0.2761(9) 0.3542(18) 0.067(7) Uiso 0.53(2) 1 d . . P A 1
H151 H 0.4693 -0.3004 0.3488 0.100 Uiso 0.53(2) 1 calc R U P A 1
H152 H 0.3727 -0.2700 0.3009 0.100 Uiso 0.53(2) 1 calc R U P A 1
H153 H 0.3753 -0.2870 0.3919 0.100 Uiso 0.53(2) 1 calc R U P A 1
C15H C 0.581(2) -0.1504(10) 0.4615(18) 0.021(7) Uiso 0.47(2) 1 d . . P A 2
C15I C 0.6374(14) -0.1892(7) 0.4503(14) 0.025(5) Uiso 0.47(2) 1 d . . P A 2
H15I H 0.7113 -0.1867 0.4580 0.030 Uiso 0.47(2) 1 calc R U P A 2
C15J C 0.5908(15) -0.2308(8) 0.4286(16) 0.040(6) Uiso 0.47(2) 1 d . . P A 2
H15J H 0.6301 -0.2570 0.4163 0.047 Uiso 0.47(2) 1 calc R U P A 2
C15K C 0.4829(17) -0.2349(8) 0.4243(17) 0.043(6) Uiso 0.47(2) 1 d . . P A 2
C15L C 0.4238(15) -0.1983(7) 0.4387(14) 0.022(5) Uiso 0.47(2) 1 d . . P A 2
H15L H 0.3504 -0.2016 0.4335 0.027 Uiso 0.47(2) 1 calc R U P A 2
C15M C 0.4709(19) -0.1578(9) 0.4603(16) 0.032(7) Uiso 0.47(2) 1 d . . P A 2
H15M H 0.4314 -0.1325 0.4756 0.039 Uiso 0.47(2) 1 calc R U P A 2
C15N C 0.4318(17) -0.2839(8) 0.3952(16) 0.045(6) Uiso 0.47(2) 1 d . . P A 2
H154 H 0.3563 -0.2823 0.3923 0.068 Uiso 0.47(2) 1 calc R U P A 2
H155 H 0.4626 -0.3085 0.4337 0.068 Uiso 0.47(2) 1 calc R U P A 2
H156 H 0.4447 -0.2913 0.3414 0.068 Uiso 0.47(2) 1 calc R U P A 2
C16 C 0.7240(6) -0.1019(3) 0.5440(5) 0.0291(19) Uani 1 1 d . . . . .
C17 C 0.7497(7) -0.1404(3) 0.5954(6) 0.038(2) Uani 1 1 d . U . . .
H17 H 0.7084 -0.1679 0.5965 0.046 Uiso 1 1 calc R U . . .
C18 C 0.8456(5) -0.1314(3) 0.6442(5) 0.0296(19) Uani 1 1 d . . . . .
H18 H 0.8841 -0.1519 0.6843 0.036 Uiso 1 1 calc R U . . .
C19 C 0.8758(6) -0.0868(3) 0.6241(5) 0.030(2) Uani 1 1 d . . . . .
C20 C 0.9711(5) -0.0652(3) 0.6561(5) 0.0265(19) Uani 1 1 d . . . . .
C20A C 1.0406(6) -0.0930(3) 0.7273(5) 0.0274(19) Uani 1 1 d . . . . .
C20B C 1.0936(6) -0.1338(3) 0.7137(5) 0.0299(19) Uani 1 1 d . . . . .
H20B H 1.0886 -0.1452 0.6600 0.036 Uiso 1 1 calc R U . . .
C20C C 1.1524(7) -0.1569(3) 0.7775(6) 0.042(2) Uani 1 1 d . . . . .
H20C H 1.1869 -0.1851 0.7673 0.050 Uiso 1 1 calc R U . . .
C20D C 1.1648(6) -0.1415(3) 0.8576(6) 0.044(3) Uani 1 1 d . . . . .
H20D H 1.2081 -0.1578 0.9013 0.053 Uiso 1 1 calc R U . . .
C20E C 1.1093(7) -0.1000(4) 0.8702(6) 0.043(2) Uani 1 1 d . . . . .
H20E H 1.1152 -0.0883 0.9238 0.052 Uiso 1 1 calc R U . . .
C20F C 1.0477(6) -0.0766(4) 0.8069(6) 0.040(2) Uani 1 1 d . . . . .
H20F H 1.0098 -0.0494 0.8166 0.048 Uiso 1 1 calc R U . . .
C21 C 0.9452(6) 0.0118(3) 0.5846(5) 0.0271(18) Uani 1 1 d . . . . .
Pd2 Pd 0.08486(5) 0.41557(3) 0.43551(5) 0.0337(3) Uani 0.898(3) 1 d . . P B 1
Cl1 Cl 0.0954(2) 0.34085(10) 0.48973(16) 0.0416(6) Uani 0.898(3) 1 d . . P B 1
Cl2 Cl 0.0638(2) 0.38461(10) 0.30759(15) 0.0476(7) Uani 0.898(3) 1 d . . P B 1
Cl3 Cl 0.0741(2) 0.49227(10) 0.38557(16) 0.0450(7) Uani 0.898(3) 1 d . . P B 1
O1 O 0.1049(6) 0.4415(3) 0.5517(5) 0.058(2) Uani 0.898(3) 1 d . . P B 1
Pd3 Pd 0.0514(14) 0.4538(7) 0.4603(12) 0.143(8) Uiso 0.102(3) 1 d . . P B 2
Cl4 Cl 0.085(4) 0.376(2) 0.502(4) 0.138(19) Uiso 0.102(3) 1 d . . P B 2
Cl5 Cl 0.109(3) 0.4325(17) 0.332(3) 0.112(14) Uiso 0.102(3) 1 d . . P B 2
Cl6 Cl 0.022(3) 0.5326(16) 0.425(3) 0.104(13) Uiso 0.102(3) 1 d . . P B 2

loop_
_atom_site_aniso_label
_atom_site_aniso_U_11
_atom_site_aniso_U_22
_atom_site_aniso_U_33
_atom_site_aniso_U_23
_atom_site_aniso_U_13
_atom_site_aniso_U_12
Pd1 0.0198(3) 0.0306(4) 0.0354(4) -0.0071(3) 0.0133(3) -0.0037(3)
S23 0.0206(10) 0.0327(13) 0.0371(12) -0.0079(10) 0.0145(9) -0.0051(9)
N22 0.027(3) 0.029(4) 0.027(4) -0.008(3) 0.019(3) -0.016(3)
N24 0.032(4) 0.018(4) 0.052(5) -0.021(3) 0.021(4) -0.002(3)
C1 0.028(4) 0.007(4) 0.037(5) -0.006(3) 0.009(4) 0.007(3)
C2 0.016(4) 0.023(5) 0.044(5) -0.001(4) 0.014(4) -0.013(3)
C3 0.007(3) 0.038(5) 0.035(5) -0.001(4) 0.004(3) 0.001(3)
C2A 0.014(4) 0.040(5) 0.047(5) -0.010(4) 0.006(4) -0.006(4)
C2B 0.024(4) 0.032(5) 0.032(4) 0.013(4) 0.017(3) 0.003(4)
C2C 0.024(4) 0.033(5) 0.042(5) -0.008(4) 0.017(4) -0.001(4)
C4 0.021(4) 0.039(5) 0.042(5) 0.012(4) 0.023(4) 0.008(4)
C3A 0.032(5) 0.049(6) 0.055(6) -0.002(5) 0.024(4) 0.000(4)
C3B 0.027(4) 0.023(5) 0.053(6) -0.008(4) 0.029(4) -0.008(4)
C5 0.032(4) 0.034(5) 0.026(4) -0.012(4) 0.022(4) -0.006(4)
C5A 0.030(4) 0.015(4) 0.060(6) -0.005(4) 0.017(4) -0.001(3)
C5B 0.071(7) 0.041(6) 0.062(7) -0.032(5) 0.031(6) -0.008(5)
C5C 0.076(8) 0.063(8) 0.085(9) -0.046(7) 0.025(7) -0.021(7)
C5D 0.035(5) 0.034(6) 0.119(11) -0.012(7) 0.008(7) -0.003(5)
C5E 0.028(5) 0.031(6) 0.115(11) 0.023(6) 0.001(6) 0.005(4)
C5F 0.027(5) 0.048(7) 0.077(8) 0.008(6) -0.003(5) -0.010(5)
C6 0.020(4) 0.025(5) 0.032(4) -0.006(4) 0.011(3) 0.001(3)
C7 0.039(5) 0.020(5) 0.040(5) -0.002(4) 0.011(4) 0.000(4)
C8 0.025(4) 0.035(5) 0.048(6) 0.003(4) 0.010(4) -0.002(4)
C9 0.029(4) 0.043(6) 0.038(5) -0.013(4) 0.016(4) -0.003(4)
C10 0.037(5) 0.031(5) 0.025(4) -0.002(4) 0.016(4) 0.003(4)
C10A 0.024(4) 0.027(5) 0.055(6) -0.012(4) 0.021(4) -0.003(4)
C10B 0.029(4) 0.025(5) 0.040(5) -0.023(4) 0.010(4) -0.007(4)
C10C 0.024(4) 0.041(6) 0.042(5) 0.005(4) 0.015(4) 0.010(4)
C10D 0.026(4) 0.050(5) 0.060(5) 0.010(4) -0.004(4) 0.011(4)
C10E 0.026(5) 0.049(7) 0.077(8) 0.033(6) 0.003(5) 0.018(5)
C10F 0.040(5) 0.049(7) 0.065(7) 0.011(5) 0.032(5) 0.003(5)
C10G 0.052(7) 0.088(10) 0.104(11) 0.015(8) 0.047(7) 0.013(6)
C11 0.018(4) 0.043(6) 0.043(5) -0.001(4) 0.014(4) -0.005(4)
C12 0.022(4) 0.065(7) 0.029(5) -0.005(5) 0.006(4) -0.006(4)
C13 0.020(4) 0.048(6) 0.045(5) -0.022(5) 0.015(4) -0.005(4)
C14 0.026(4) 0.026(5) 0.064(6) -0.014(5) 0.028(4) -0.013(4)
C15 0.043(5) 0.013(4) 0.052(6) -0.004(4) 0.034(4) -0.011(4)
C16 0.021(4) 0.022(5) 0.046(5) -0.013(4) 0.009(4) -0.004(3)
C17 0.041(4) 0.031(4) 0.050(5) 0.006(4) 0.026(4) 0.001(3)
C18 0.013(4) 0.035(5) 0.038(5) -0.003(4) 0.001(3) -0.005(3)
C19 0.017(4) 0.038(6) 0.036(5) 0.000(4) 0.008(4) -0.006(4)
C20 0.017(4) 0.039(5) 0.027(4) -0.013(4) 0.012(3) 0.005(3)
C20A 0.029(4) 0.025(5) 0.032(4) -0.010(4) 0.015(4) -0.014(4)
C20B 0.021(4) 0.032(5) 0.036(5) 0.007(4) 0.005(4) 0.004(4)
C20C 0.043(5) 0.032(6) 0.051(6) -0.004(5) 0.012(5) -0.014(4)
C20D 0.013(4) 0.046(6) 0.065(7) 0.016(5) -0.012(4) 0.001(4)
C20E 0.034(5) 0.049(6) 0.045(6) 0.003(5) 0.006(4) -0.014(5)
C20F 0.017(4) 0.051(6) 0.056(6) -0.002(5) 0.016(4) -0.011(4)
C21 0.019(4) 0.034(5) 0.027(4) 0.005(4) 0.001(3) 0.003(4)
Pd2 0.0302(4) 0.0410(6) 0.0319(4) 0.0026(4) 0.0113(3) 0.0028(3)
Cl1 0.0522(15) 0.0342(16) 0.0375(14) 0.0013(12) 0.0076(12) 0.0011(12)
Cl2 0.0622(17) 0.0521(18) 0.0301(13) 0.0034(12) 0.0134(12) 0.0238(14)
Cl3 0.0538(15) 0.0443(17) 0.0406(15) 0.0085(12) 0.0182(12) 0.0017(13)
O1 0.071(5) 0.056(6) 0.043(5) -0.006(4) 0.006(4) 0.003(4)

loop_
_atom_type_symbol
_atom_type_description
_atom_type_scat_dispersion_real
_atom_type_scat_dispersion_imag
_atom_type_scat_source
C C 0.0033 0.0016 'International Tables Vol C Tables 4.2.6.8 and 6.1.1.4'
H H 0.0000 0.0000 'International Tables Vol C Tables 4.2.6.8 and 6.1.1.4'
Cl Cl 0.1484 0.1585 'International Tables Vol C Tables 4.2.6.8 and 6.1.1.4'
N N 0.0061 0.0033 'International Tables Vol C Tables 4.2.6.8 and 6.1.1.4'
O O 0.0106 0.0060 'International Tables Vol C Tables 4.2.6.8 and 6.1.1.4'
Pd Pd -0.9988 1.0072 'International Tables Vol C Tables 4.2.6.8 and 6.1.1.4'
S S 0.1246 0.1234 'International Tables Vol C Tables 4.2.6.8 and 6.1.1.4'

loop_
_geom_angle_atom_site_label_1
_geom_angle_atom_site_label_2
_geom_angle_atom_site_label_3
_geom_angle
_geom_angle_site_symmetry_1
_geom_angle_site_symmetry_3
C21 Pd1 N24 92.9(3) . .
C21 Pd1 N22 92.3(3) . .
N24 Pd1 N22 174.3(3) . .
C21 Pd1 S23 167.6(2) . .
N24 Pd1 S23 87.48(19) . .
N22 Pd1 S23 87.98(18) . .
C11 S23 C14 94.3(5) . .
C11 S23 Pd1 114.6(3) . .
C14 S23 Pd1 114.5(3) . .
C6 N22 C9 107.1(7) . .
C6 N22 Pd1 124.9(6) . .
C9 N22 Pd1 127.2(5) . .
C16 N24 C19 104.7(7) . .
C16 N24 Pd1 130.2(6) . .
C19 N24 Pd1 123.1(5) . .
C21 C1 C20 122.5(7) . .
C21 C1 C2 108.5(7) . .
C20 C1 C2 128.9(7) . .
C2A C2 C3 127.1(7) . .
C2A C2 C1 126.4(7) . .
C3 C2 C1 106.3(7) . .
C2 C3 C3A 125.8(7) . .
C2 C3 C4 108.0(7) . .
C3A C3 C4 126.1(8) . .
C2B C2A C2 129.7(9) . .
C2B C2A H2A 115.2 . .
C2 C2A H2A 115.2 . .
C2C C2B C2A 129.2(8) . .
C2C C2B H2B 115.4 . .
C2A C2B H2B 115.4 . .
C2B C2C C3B 126.4(8) . .
C2B C2C H2C 116.8 . .
C3B C2C H2C 116.8 . .
C21 C4 C5 125.4(7) . .
C21 C4 C3 107.9(7) . .
C5 C4 C3 126.5(8) . .
C3B C3A C3 128.2(9) . .
C3B C3A H3A 115.9 . .
C3 C3A H3A 115.9 . .
C3A C3B C2C 131.3(8) . .
C3A C3B H3B 114.3 . .
C2C C3B H3B 114.3 . .
C6 C5 C4 125.4(8) . .
C6 C5 C5A 113.2(7) . .
C4 C5 C5A 121.1(7) . .
C5B C5A C5F 120.0 . .
C5B C5A C5 119.0(5) . .
C5F C5A C5 121.0(5) . .
C5A C5B C5C 120.0 . .
C5A C5B H5B 120.0 . .
C5C C5B H5B 120.0 . .
C5D C5C C5B 120.0 . .
C5D C5C H5C 120.0 . .
C5B C5C H5C 120.0 . .
C5E C5D C5C 120.0 . .
C5E C5D H5D 120.0 . .
C5C C5D H5D 120.0 . .
C5D C5E C5F 120.0 . .
C5D C5E H5E 120.0 . .
C5F C5E H5E 120.0 . .
C5E C5F C5A 120.0 . .
C5E C5F H5F 120.0 . .
C5A C5F H5F 120.0 . .
N22 C6 C5 125.6(8) . .
N22 C6 C7 110.0(7) . .
C5 C6 C7 124.4(8) . .
C8 C7 C6 106.6(8) . .
C8 C7 H7 126.7 . .
C6 C7 H7 126.7 . .
C7 C8 C9 108.6(8) . .
C7 C8 H8 125.7 . .
C9 C8 H8 125.7 . .
N22 C9 C8 107.6(7) . .
N22 C9 C10 131.6(8) . .
C8 C9 C10 120.8(8) . .
C11 C10 C9 123.1(8) . .
C11 C10 C10A 118.1(8) . .
C9 C10 C10A 118.8(8) . .
C10F C10A C10B 118.3(9) . .
C10F C10A C10 122.0(8) . .
C10B C10A C10 119.6(7) . .
C10C C10B C10A 121.1(8) . .
C10C C10B H10D 119.5 . .
C10A C10B H10D 119.5 . .
C10B C10C C10D 119.9(8) . .
C10B C10C H10G 120.1 . .
C10D C10C H10G 120.1 . .
C10E C10D C10C 118.4(9) . .
C10E C10D C10G 124.4(8) . .
C10C C10D C10G 117.1(9) . .
C10D C10E C10F 121.9(8) . .
C10D C10E H10E 119.1 . .
C10F C10E H10E 119.1 . .
C10A C10F C10E 120.4(9) . .
C10A C10F H10F 119.8 . .
C10E C10F H10F 119.8 . .
C10D C10G H10A 109.5 . .
C10D C10G H10B 109.5 . .
H10A C10G H10B 109.5 . .
C10D C10G H10C 109.5 . .
H10A C10G H10C 109.5 . .
H10B C10G H10C 109.5 . .
C10 C11 C12 132.7(9) . .
C10 C11 S23 120.3(7) . .
C12 C11 S23 106.9(7) . .
C13 C12 C11 116.2(8) . .
C13 C12 H12 121.9 . .
C11 C12 H12 121.9 . .
C12 C13 C14 113.2(8) . .
C12 C13 H13 123.4 . .
C14 C13 H13 123.4 . .
C15 C14 C13 132.8(8) . .
C15 C14 S23 119.8(7) . .
C13 C14 S23 106.9(7) . .
C14 C15 C16 125.0(8) . .
C14 C15 C15A 112.2(14) . .
C16 C15 C15A 122.7(14) . .
C14 C15 C15H 121.1(13) . .
C16 C15 C15H 113.9(13) . .
C15B C15A C15F 116(3) . .
C15B C15A C15 122(3) . .
C15F C15A C15 122(2) . .
C15A C15B C15C 119(2) . .
C15A C15B H15B 120.4 . .
C15C C15B H15B 120.4 . .
C15D C15C C15B 126.5(19) . .
C15D C15C H15C 116.8 . .
C15B C15C H15C 116.8 . .
C15C C15D C15E 112.5(18) . .
C15C C15D C15G 123.2(19) . .
C15E C15D C15G 124.3(18) . .
C15F C15E C15D 122.0(15) . .
C15F C15E H15E 119.0 . .
C15D C15E H15E 119.0 . .
C15E C15F C15A 122.9(18) . .
C15E C15F H15F 118.6 . .
C15A C15F H15F 118.6 . .
C15D C15G H151 109.5 . .
C15D C15G H152 109.5 . .
H151 C15G H152 109.5 . .
C15D C15G H153 109.5 . .
H151 C15G H153 109.5 . .
H152 C15G H153 109.5 . .
C15I C15H C15M 117(2) . .
C15I C15H C15 123(2) . .
C15M C15H C15 120(2) . .
C15J C15I C15H 121.1(19) . .
C15J C15I H15I 119.4 . .
C15H C15I H15I 119.4 . .
C15I C15J C15K 119(2) . .
C15I C15J H15J 120.6 . .
C15K C15J H15J 120.6 . .
C15L C15K C15J 122(2) . .
C15L C15K C15N 120.9(18) . .
C15J C15K C15N 116.5(19) . .
C15M C15L C15K 118(2) . .
C15M C15L H15L 121.0 . .
C15K C15L H15L 121.0 . .
C15L C15M C15H 122(2) . .
C15L C15M H15M 118.8 . .
C15H C15M H15M 118.8 . .
C15K C15N H154 109.5 . .
C15K C15N H155 109.5 . .
H154 C15N H155 109.5 . .
C15K C15N H156 109.5 . .
H154 C15N H156 109.5 . .
H155 C15N H156 109.5 . .
N24 C16 C17 110.8(8) . .
N24 C16 C15 128.1(8) . .
C17 C16 C15 121.1(7) . .
C18 C17 C16 107.4(8) . .
C18 C17 H17 126.3 . .
C16 C17 H17 126.3 . .
C17 C18 C19 107.1(8) . .
C17 C18 H18 126.5 . .
C19 C18 H18 126.5 . .
C18 C19 C20 125.8(8) . .
C18 C19 N24 110.0(7) . .
C20 C19 N24 123.9(8) . .
C19 C20 C1 128.7(8) . .
C19 C20 C20A 113.8(7) . .
C1 C20 C20A 117.3(6) . .
C20B C20A C20F 119.9(8) . .
C20B C20A C20 121.6(7) . .
C20F C20A C20 118.5(7) . .
C20C C20B C20A 119.4(8) . .
C20C C20B H20B 120.3 . .
C20A C20B H20B 120.3 . .
C20B C20C C20D 123.2(9) . .
C20B C20C H20C 118.4 . .
C20D C20C H20C 118.4 . .
C20C C20D C20E 116.5(8) . .
C20C C20D H20D 121.7 . .
C20E C20D H20D 121.7 . .
C20F C20E C20D 121.3(9) . .
C20F C20E H20E 119.4 . .
C20D C20E H20E 119.4 . .
C20E C20F C20A 119.7(9) . .
C20E C20F H20F 120.1 . .
C20A C20F H20F 120.1 . .
C1 C21 C4 108.5(7) . .
C1 C21 Pd1 126.2(6) . .
C4 C21 Pd1 124.7(6) . .
O1 Pd2 Cl2 178.4(2) . .
O1 Pd2 Cl1 88.0(2) . .
Cl2 Pd2 Cl1 90.39(10) . .
O1 Pd2 Cl3 89.8(2) . .
Cl2 Pd2 Cl3 91.78(10) . .
Cl1 Pd2 Cl3 177.81(10) . .
Cl6 Pd3 Cl4 177(2) . .
Cl6 Pd3 Cl6 88.8(16) . 3_566
Cl4 Pd3 Cl6 89.2(19) . 3_566
Cl6 Pd3 Cl5 94.2(16) . .
Cl4 Pd3 Cl5 88.0(19) . .
Cl6 Pd3 Cl5 172.5(17) 3_566 .
Pd3 Cl6 Pd3 91.2(16) . 3_566

loop_
_geom_bond_atom_site_label_1
_geom_bond_atom_site_label_2
_geom_bond_distance
_geom_bond_site_symmetry_2
Pd1 C21 1.997(7) .
Pd1 N24 2.040(7) .
Pd1 N22 2.045(7) .
Pd1 S23 2.245(2) .
S23 C11 1.743(9) .
S23 C14 1.747(8) .
N22 C6 1.360(10) .
N22 C9 1.390(11) .
N24 C16 1.369(10) .
N24 C19 1.403(11) .
C1 C21 1.399(11) .
C1 C20 1.431(11) .
C1 C2 1.458(10) .
C2 C2A 1.395(11) .
C2 C3 1.419(11) .
C3 C3A 1.441(12) .
C3 C4 1.444(11) .
C2A C2B 1.392(11) .
C2A H2A 0.9500 .
C2B C2C 1.371(11) .
C2B H2B 0.9500 .
C2C C3B 1.371(12) .
C2C H2C 0.9500 .
C4 C21 1.407(12) .
C4 C5 1.423(12) .
C3A C3B 1.370(12) .
C3A H3A 0.9500 .
C3B H3B 0.9500 .
C5 C6 1.398(11) .
C5 C5A 1.495(9) .
C5A C5B 1.3900 .
C5A C5F 1.3900 .
C5B C5C 1.3900 .
C5B H5B 0.9500 .
C5C C5D 1.3900 .
C5C H5C 0.9500 .
C5D C5E 1.3900 .
C5D H5D 0.9500 .
C5E C5F 1.3900 .
C5E H5E 0.9500 .
C5F H5F 0.9500 .
C6 C7 1.430(11) .
C7 C8 1.344(11) .
C7 H7 0.9500 .
C8 C9 1.436(12) .
C8 H8 0.9500 .
C9 C10 1.447(12) .
C10 C11 1.354(12) .
C10 C10A 1.492(12) .
C10A C10F 1.348(11) .
C10A C10B 1.421(12) .
C10B C10C 1.347(12) .
C10B H10D 0.9500 .
C10C C10D 1.440(11) .
C10C H10G 0.9500 .
C10D C10E 1.320(14) .
C10D C10G 1.495(15) .
C10E C10F 1.419(13) .
C10E H10E 0.9500 .
C10F H10F 0.9500 .
C10G H10A 0.9800 .
C10G H10B 0.9800 .
C10G H10C 0.9800 .
C11 C12 1.408(12) .
C12 C13 1.366(13) .
C12 H12 0.9500 .
C13 C14 1.448(13) .
C13 H13 0.9500 .
C14 C15 1.359(12) .
C15 C16 1.443(12) .
C15 C15A 1.49(3) .
C15 C15H 1.54(3) .
C15A C15B 1.34(4) .
C15A C15F 1.43(4) .
C15B C15C 1.41(3) .
C15B H15B 0.9500 .
C15C C15D 1.35(3) .
C15C H15C 0.9500 .
C15D C15E 1.44(2) .
C15D C15G 1.49(3) .
C15E C15F 1.33(2) .
C15E H15E 0.9500 .
C15F H15F 0.9500 .
C15G H151 0.9800 .
C15G H152 0.9800 .
C15G H153 0.9800 .
C15H C15I 1.36(3) .
C15H C15M 1.45(4) .
C15I C15J 1.34(3) .
C15I H15I 0.9500 .
C15J C15K 1.40(3) .
C15J H15J 0.9500 .
C15K C15L 1.35(3) .
C15K C15N 1.57(3) .
C15L C15M 1.32(3) .
C15L H15L 0.9500 .
C15M H15M 0.9500 .
C15N H154 0.9800 .
C15N H155 0.9800 .
C15N H156 0.9800 .
C16 C17 1.389(12) .
C17 C18 1.371(11) .
C17 H17 0.9500 .
C18 C19 1.387(12) .
C18 H18 0.9500 .
C19 C20 1.393(11) .
C20 C20A 1.559(12) .
C20A C20B 1.390(11) .
C20A C20F 1.405(12) .
C20B C20C 1.352(12) .
C20B H20B 0.9500 .
C20C C20D 1.396(13) .
C20C H20C 0.9500 .
C20D C20E 1.422(13) .
C20D H20D 0.9500 .
C20E C20F 1.364(13) .
C20E H20E 0.9500 .
C20F H20F 0.9500 .
Pd2 O1 2.056(8) .
Pd2 Cl2 2.290(3) .
Pd2 Cl1 2.299(3) .
Pd2 Cl3 2.324(3) .
Pd3 Cl6 2.32(5) .
Pd3 Cl4 2.33(6) .
Pd3 Cl6 2.36(5) 3_566
Pd3 Cl5 2.52(5) .
Cl6 Pd3 2.36(5) 3_566

loop_
_platon_squeeze_void_nr
_platon_squeeze_void_average_x
_platon_squeeze_void_average_y
_platon_squeeze_void_average_z
_platon_squeeze_void_volume
_platon_squeeze_void_count_electrons
_platon_squeeze_void_content
1 -0.005 0.000 0.000 1137 486 ' '
2 -0.027 0.500 0.500 1137 486 ' '
